data_4087223
loop_
_publ_author_name
'Ji, Xiaoxiao'
'Yang, Dawei'
'Tong, Peng'
'Li, Jianzhe'
'Wang, Baomin'
'Qu, Jingping'

_publ_section_title
;
 C--H Activation of Cp* Ligand Coordinated to Ruthenium Center: Synthesis
 and Reactivity of a Thiolate-Bridged Diruthenium Complex Featuring
 Fulvene-like Cp* Ligand
;
_journal_name_full Organometallics
_journal_paper_doi 10.1021/acs.organomet.7b00091
_journal_year 2017
_chemical_formula_sum 'C26 H33 F6 P Ru2 S4'
_chemical_formula_weight 820.87
_chemical_name_systematic
; 
 ? 
;
_space_group_IT_number 14
_symmetry_cell_setting monoclinic
_symmetry_space_group_name_Hall '-P 2yn'
_symmetry_space_group_name_H-M 'P 1 21/n 1'
_atom_sites_solution_hydrogens geom
_atom_sites_solution_primary direct
_atom_sites_solution_secondary difmap
_audit_creation_method SHELXL-97
_cell_angle_alpha 90.00
_cell_angle_beta 101.048(3)
_cell_angle_gamma 90.00
_cell_formula_units_Z 4
_cell_length_a 13.5457(8)
_cell_length_b 8.9101(5)
_cell_length_c 25.9846(15)
_cell_measurement_reflns_used 9366
_cell_measurement_temperature 300(2)
_cell_measurement_theta_max 33.13
_cell_measurement_theta_min 3.06
_cell_volume 3078.1(3)
_computing_cell_refinement 'Bruker SAINT'
_computing_data_collection 'Bruker APEX2'
_computing_data_reduction 'Bruker SAINT'
_computing_molecular_graphics 'Bruker SHELXTL'
_computing_publication_material 'Bruker SHELXTL'
_computing_structure_refinement 'SHELXL-2014 (Sheldrick 2014)'
_computing_structure_solution 'SHELXS-97 (Sheldrick 2008)'
_diffrn_ambient_temperature 300(2)
_diffrn_measured_fraction_theta_full 0.999
_diffrn_measured_fraction_theta_max 0.999
_diffrn_measurement_device_type 'Bruker APEX-II CCD'
_diffrn_measurement_method '\f and \w scans'
_diffrn_radiation_monochromator graphite
_diffrn_radiation_source 'fine-focus sealed tube'
_diffrn_radiation_type MoK\a
_diffrn_radiation_wavelength 0.71073
_diffrn_reflns_av_R_equivalents 0.0465
_diffrn_reflns_av_sigmaI/netI 0.0237
_diffrn_reflns_limit_h_max 16
_diffrn_reflns_limit_h_min -16
_diffrn_reflns_limit_k_max 10
_diffrn_reflns_limit_k_min -10
_diffrn_reflns_limit_l_max 30
_diffrn_reflns_limit_l_min -30
_diffrn_reflns_number 47163
_diffrn_reflns_theta_full 25.00
_diffrn_reflns_theta_max 25.00
_diffrn_reflns_theta_min 2.75
_exptl_absorpt_coefficient_mu 1.358
_exptl_absorpt_correction_T_max 0.6942
_exptl_absorpt_correction_T_min 0.6629
_exptl_absorpt_correction_type empirical
_exptl_absorpt_process_details SADABS
_exptl_crystal_colour black
_exptl_crystal_density_diffrn 1.771
_exptl_crystal_density_method 'not measured'
_exptl_crystal_description block
_exptl_crystal_F_000 1640
_exptl_crystal_size_max 0.33
_exptl_crystal_size_mid 0.31
_exptl_crystal_size_min 0.29
_refine_diff_density_max 1.220
_refine_diff_density_min -0.693
_refine_diff_density_rms 0.105
_refine_ls_extinction_method none
_refine_ls_goodness_of_fit_ref 1.016
_refine_ls_hydrogen_treatment 'riding mode'
_refine_ls_matrix_type full
_refine_ls_number_parameters 352
_refine_ls_number_reflns 5420
_refine_ls_number_restraints 7
_refine_ls_restrained_S_all 1.016
_refine_ls_R_factor_all 0.0489
_refine_ls_R_factor_gt 0.0433
_refine_ls_shift/su_max 0.012
_refine_ls_shift/su_mean 0.001
_refine_ls_structure_factor_coef Fsqd
_refine_ls_weighting_details 'calc w=1/[\s^2^(Fo^2^)+(0.0500P)^2^+15.5614P] where P=(Fo^2^+2Fc^2^)/3'
_refine_ls_weighting_scheme calc
_refine_ls_wR_factor_gt 0.1116
_refine_ls_wR_factor_ref 0.1156
_reflns_number_gt 4957
_reflns_number_total 5420
_reflns_threshold_expression >2sigma(I)
_cod_data_source_file om7b00091_si_002.cif
_cod_data_source_block 5[PF6]
_cod_depositor_comments
;
The following automatic conversions were performed:

'_symmetry_cell_setting' value 'Monoclinic' changed to 'monoclinic'
according to
/home/data/users/saulius/crontab/automatic-downloads/rss-feeds/ACS/lib/dictionaries/cif_core.dic
dictionary named 'cif_core.dic' version 2.4.2 from 2011-04-26.

Automatic conversion script
Id: cif_fix_values 4973 2017-02-22 13:04:09Z antanas 
;
_cod_original_sg_symbol_H-M P2(1)/n
_cod_database_code 4087223

loop_
_symmetry_equiv_pos_as_xyz
'x, y, z'
'-x+1/2, y+1/2, -z+1/2'
'-x, -y, -z'
'x-1/2, -y-1/2, z-1/2'

loop_
_atom_site_label
_atom_site_type_symbol
_atom_site_fract_x
_atom_site_fract_y
_atom_site_fract_z
_atom_site_U_iso_or_equiv
_atom_site_adp_type
_atom_site_occupancy
_atom_site_symmetry_multiplicity
_atom_site_calc_flag
_atom_site_refinement_flags
Ru1 Ru 0.76473(3) 0.54031(4) 0.386770(15) 0.03276(13) Uani 1 1 d .
Ru2 Ru 0.56110(3) 0.40454(5) 0.360713(15) 0.03613(13) Uani 1 1 d .
S2 S 0.67241(9) 0.47888(14) 0.30675(5) 0.0378(3) Uani 1 1 d .
S1 S 0.61849(9) 0.61865(15) 0.40929(5) 0.0381(3) Uani 1 1 d .
S3 S 0.77004(11) 0.78829(16) 0.35453(7) 0.0520(4) Uani 1 1 d .
P1 P 0.22093(13) -0.00950(19) 0.39897(7) 0.0556(4) Uani 1 1 d .
S4 S 0.89911(14) 0.7834(3) 0.32581(8) 0.0796(6) Uani 1 1 d .
C24 C 0.5649(4) 0.5917(6) 0.3020(2) 0.0377(11) Uani 1 1 d .
C25 C 0.5411(4) 0.6576(6) 0.3484(2) 0.0374(11) Uani 1 1 d .
C23 C 0.4977(4) 0.6126(7) 0.2535(2) 0.0485(13) Uani 1 1 d .
H23A H 0.5107 0.5681 0.2231 0.058 Uiso 1 1 calc R
C11 C 0.8856(4) 0.5941(7) 0.4541(2) 0.0484(13) Uani 1 1 d .
C2 C 0.5454(5) 0.1749(7) 0.3944(2) 0.0572(14) Uani 1 1 d U
C3 C 0.5272(5) 0.1696(6) 0.3398(2) 0.0530(14) Uani 1 1 d .
C26 C 0.4517(4) 0.7425(7) 0.3446(2) 0.0500(13) Uani 1 1 d .
H26A H 0.4345 0.7839 0.3746 0.060 Uiso 1 1 calc R
C12 C 0.9290(4) 0.5850(7) 0.4083(2) 0.0500(14) Uani 1 1 d .
C4 C 0.4431(4) 0.2577(7) 0.3191(2) 0.0508(14) Uani 1 1 d .
C15 C 0.8477(4) 0.4505(8) 0.4615(2) 0.0553(15) Uani 1 1 d .
F6 F 0.1669(5) -0.0505(6) 0.4451(2) 0.119(2) Uani 1 1 d .
C22 C 0.4143(4) 0.6981(8) 0.2518(3) 0.0583(16) Uani 1 1 d .
H22A H 0.3715 0.7140 0.2198 0.070 Uiso 1 1 calc R
C13 C 0.9177(5) 0.4409(8) 0.3878(3) 0.0604(17) Uani 1 1 d .
C1 C 0.4733(6) 0.2759(8) 0.4090(2) 0.0660(17) Uani 1 1 d U
C5 C 0.4089(5) 0.3296(8) 0.3616(3) 0.0631(17) Uani 1 1 d .
F5 F 0.2749(5) 0.0303(6) 0.3523(2) 0.121(2) Uani 1 1 d .
C14 C 0.8686(5) 0.3548(7) 0.4208(3) 0.0636(18) Uani 1 1 d .
C8 C 0.5850(7) 0.0736(8) 0.3076(3) 0.077(2) Uani 1 1 d .
H8A H 0.5563 -0.0253 0.3037 0.116 Uiso 1 1 calc R
H8B H 0.6541 0.0673 0.3249 0.116 Uiso 1 1 calc R
H8C H 0.5811 0.1180 0.2736 0.116 Uiso 1 1 calc R
C21 C 0.3912(4) 0.7633(8) 0.2973(3) 0.0640(17) Uani 1 1 d .
H21A H 0.3335 0.8215 0.2949 0.077 Uiso 1 1 calc R
C9 C 0.3935(6) 0.2647(9) 0.2625(3) 0.079(2) Uani 1 1 d .
H9A H 0.3445 0.1859 0.2549 0.118 Uiso 1 1 calc R
H9B H 0.4433 0.2524 0.2410 0.118 Uiso 1 1 calc R
H9C H 0.3609 0.3601 0.2552 0.118 Uiso 1 1 calc R
C17 C 0.9791(5) 0.7149(11) 0.3854(3) 0.086(3) Uani 1 1 d .
H17A H 1.0429 0.6820 0.3777 0.104 Uiso 1 1 calc R
H17B H 0.9923 0.7955 0.4109 0.104 Uiso 1 1 calc R
F4 F 0.1175(5) 0.0042(13) 0.3641(3) 0.196(5) Uani 1 1 d .
C16 C 0.8868(6) 0.7262(10) 0.4892(3) 0.086(3) Uani 1 1 d .
H16A H 0.9473 0.7251 0.5154 0.129 Uiso 1 1 calc R
H16B H 0.8295 0.7223 0.5059 0.129 Uiso 1 1 calc R
H16C H 0.8844 0.8167 0.4689 0.129 Uiso 1 1 calc R
C20 C 0.8014(6) 0.4057(13) 0.5074(3) 0.103(3) Uani 1 1 d .
H20A H 0.8528 0.3687 0.5351 0.155 Uiso 1 1 calc R
H20B H 0.7523 0.3285 0.4967 0.155 Uiso 1 1 calc R
H20C H 0.7695 0.4913 0.5195 0.155 Uiso 1 1 calc R
C7 C 0.6142(7) 0.0732(9) 0.4310(3) 0.094(3) Uani 1 1 d .
H7A H 0.5794 -0.0180 0.4359 0.141 Uiso 1 1 calc R
H7B H 0.6349 0.1223 0.4642 0.141 Uiso 1 1 calc R
H7C H 0.6724 0.0503 0.4164 0.141 Uiso 1 1 calc R
F3 F 0.2183(7) -0.1748(7) 0.3833(4) 0.179(4) Uani 1 1 d .
F2 F 0.2196(9) 0.1548(7) 0.4121(4) 0.218(5) Uani 1 1 d .
F1 F 0.3227(6) -0.0301(17) 0.4314(4) 0.254(7) Uani 1 1 d .
C6 C 0.4616(9) 0.3112(12) 0.4640(3) 0.124(5) Uani 1 1 d .
H6A H 0.4189 0.2376 0.4755 0.186 Uiso 1 1 calc R
H6B H 0.4321 0.4090 0.4649 0.186 Uiso 1 1 calc R
H6C H 0.5264 0.3098 0.4868 0.186 Uiso 1 1 calc R
C10 C 0.3177(6) 0.4248(10) 0.3566(5) 0.108(4) Uani 1 1 d .
H10A H 0.2606 0.3630 0.3588 0.161 Uiso 1 1 calc R
H10B H 0.3065 0.4753 0.3233 0.161 Uiso 1 1 calc R
H10C H 0.3270 0.4977 0.3843 0.161 Uiso 1 1 calc R
C18 C 0.9612(7) 0.3843(14) 0.3421(4) 0.121(4) Uani 1 1 d .
H18A H 1.0287 0.3499 0.3544 0.181 Uiso 1 1 calc R
H18B H 0.9615 0.4642 0.3173 0.181 Uiso 1 1 calc R
H18C H 0.9208 0.3029 0.3254 0.181 Uiso 1 1 calc R
C19 C 0.8536(8) 0.1867(9) 0.4169(5) 0.128(5) Uani 1 1 d .
H19A H 0.9116 0.1371 0.4366 0.192 Uiso 1 1 calc R
H19B H 0.8444 0.1567 0.3808 0.192 Uiso 1 1 calc R
H19C H 0.7952 0.1596 0.4307 0.192 Uiso 1 1 calc R

loop_
_atom_site_aniso_label
_atom_site_aniso_U_11
_atom_site_aniso_U_22
_atom_site_aniso_U_33
_atom_site_aniso_U_23
_atom_site_aniso_U_13
_atom_site_aniso_U_12
Ru1 0.0282(2) 0.0298(2) 0.0394(2) 0.00287(16) 0.00429(15) -0.00249(15)
Ru2 0.0358(2) 0.0342(2) 0.0377(2) 0.00392(16) 0.00527(16) -0.01116(16)
S2 0.0364(6) 0.0390(7) 0.0387(6) -0.0005(5) 0.0083(5) -0.0028(5)
S1 0.0336(6) 0.0413(7) 0.0399(6) -0.0041(5) 0.0085(5) -0.0048(5)
S3 0.0432(7) 0.0360(7) 0.0760(10) 0.0108(7) 0.0093(7) -0.0040(6)
P1 0.0560(9) 0.0524(9) 0.0594(9) 0.0064(7) 0.0140(7) -0.0143(7)
S4 0.0546(10) 0.1036(15) 0.0847(12) 0.0401(11) 0.0235(9) -0.0032(10)
C24 0.033(2) 0.038(3) 0.043(3) 0.010(2) 0.008(2) -0.008(2)
C25 0.031(2) 0.033(3) 0.047(3) 0.005(2) 0.005(2) -0.004(2)
C23 0.046(3) 0.054(3) 0.045(3) 0.009(3) 0.005(2) -0.009(3)
C11 0.041(3) 0.050(3) 0.050(3) -0.001(3) -0.004(2) 0.000(2)
C2 0.072(4) 0.044(3) 0.051(3) 0.014(3) 0.002(3) -0.034(2)
C3 0.062(4) 0.034(3) 0.059(3) 0.005(3) 0.003(3) -0.021(3)
C26 0.035(3) 0.047(3) 0.069(4) -0.004(3) 0.013(3) 0.004(2)
C12 0.028(3) 0.059(4) 0.060(3) 0.012(3) 0.002(2) -0.004(2)
C4 0.043(3) 0.047(3) 0.061(3) 0.004(3) 0.007(3) -0.024(3)
C15 0.040(3) 0.071(4) 0.049(3) 0.021(3) -0.005(2) 0.001(3)
F6 0.180(6) 0.102(4) 0.096(4) 0.011(3) 0.081(4) -0.025(4)
C22 0.045(3) 0.064(4) 0.059(4) 0.018(3) -0.007(3) 0.002(3)
C13 0.042(3) 0.076(5) 0.060(4) -0.008(3) 0.001(3) 0.025(3)
C1 0.084(4) 0.066(4) 0.055(3) -0.006(3) 0.030(3) -0.048(3)
C5 0.048(3) 0.055(4) 0.089(5) 0.004(3) 0.021(3) -0.029(3)
F5 0.154(5) 0.097(4) 0.140(5) 0.011(3) 0.100(4) -0.024(4)
C14 0.049(3) 0.039(3) 0.091(5) 0.006(3) -0.018(3) 0.009(3)
C8 0.104(6) 0.040(3) 0.088(5) -0.004(3) 0.019(4) -0.009(4)
C21 0.036(3) 0.064(4) 0.087(5) 0.007(4) 0.000(3) 0.007(3)
C9 0.067(4) 0.086(5) 0.072(4) 0.003(4) -0.017(4) -0.029(4)
C17 0.032(3) 0.119(7) 0.105(6) 0.041(5) 0.004(3) -0.016(4)
F4 0.093(4) 0.334(13) 0.148(6) 0.113(7) -0.010(4) -0.018(6)
C16 0.085(5) 0.086(6) 0.074(5) -0.030(4) -0.017(4) 0.013(4)
C20 0.072(5) 0.153(9) 0.083(5) 0.068(6) 0.010(4) -0.005(5)
C7 0.117(7) 0.065(5) 0.085(5) 0.037(4) -0.017(5) -0.036(5)
F3 0.231(8) 0.078(4) 0.283(10) -0.022(5) 0.189(8) -0.035(5)
F2 0.328(12) 0.083(4) 0.323(11) -0.066(6) 0.261(11) -0.072(6)
F1 0.120(6) 0.439(19) 0.167(8) 0.090(10) -0.061(6) -0.050(9)
C6 0.191(11) 0.124(8) 0.077(5) -0.031(5) 0.077(7) -0.096(8)
C10 0.055(4) 0.086(6) 0.197(11) 0.001(6) 0.063(6) -0.020(4)
C18 0.095(7) 0.175(11) 0.090(6) -0.025(7) 0.015(5) 0.081(7)
C19 0.105(7) 0.042(4) 0.201(11) -0.001(6) -0.059(7) 0.007(4)

loop_
_atom_type_symbol
_atom_type_description
_atom_type_scat_dispersion_real
_atom_type_scat_dispersion_imag
_atom_type_scat_source
C C 0.0033 0.0016 'International Tables Vol C Tables 4.2.6.8 and 6.1.1.4'
H H 0.0000 0.0000 'International Tables Vol C Tables 4.2.6.8 and 6.1.1.4'
F F 0.0171 0.0103 'International Tables Vol C Tables 4.2.6.8 and 6.1.1.4'
P P 0.1023 0.0942 'International Tables Vol C Tables 4.2.6.8 and 6.1.1.4'
S S 0.1246 0.1234 'International Tables Vol C Tables 4.2.6.8 and 6.1.1.4'
Ru Ru -1.2594 0.8363 'International Tables Vol C Tables 4.2.6.8 and 6.1.1.4'

loop_
_geom_angle_atom_site_label_1
_geom_angle_atom_site_label_2
_geom_angle_atom_site_label_3
_geom_angle
C15 Ru1 C11 37.2(2)
C15 Ru1 C12 61.7(2)
C11 Ru1 C12 37.6(2)
C15 Ru1 C14 37.5(3)
C11 Ru1 C14 62.1(2)
C12 Ru1 C14 60.7(2)
C15 Ru1 C13 62.1(2)
C11 Ru1 C13 62.3(2)
C12 Ru1 C13 36.1(2)
C14 Ru1 C13 36.6(3)
C15 Ru1 S2 144.74(19)
C11 Ru1 S2 165.83(16)
C12 Ru1 S2 128.34(17)
C14 Ru1 S2 112.14(18)
C13 Ru1 S2 105.06(17)
C15 Ru1 S1 101.93(17)
C11 Ru1 S1 106.18(16)
C12 Ru1 S1 139.22(17)
C14 Ru1 S1 129.4(2)
C13 Ru1 S1 164.02(18)
S2 Ru1 S1 87.47(5)
C15 Ru1 S3 127.35(18)
C11 Ru1 S3 90.55(16)
C12 Ru1 S3 79.92(16)
C14 Ru1 S3 140.22(18)
C13 Ru1 S3 106.3(2)
S2 Ru1 S3 87.13(5)
S1 Ru1 S3 83.80(5)
C15 Ru1 Ru2 110.37(16)
C11 Ru1 Ru2 141.68(16)
C12 Ru1 Ru2 166.28(16)
C14 Ru1 Ru2 105.98(17)
C13 Ru1 Ru2 130.99(19)
S2 Ru1 Ru2 50.98(3)
S1 Ru1 Ru2 50.83(3)
S3 Ru1 Ru2 112.91(4)
C5 Ru2 C3 63.5(3)
C5 Ru2 C4 38.3(2)
C3 Ru2 C4 37.4(2)
C5 Ru2 C1 38.6(3)
C3 Ru2 C1 62.2(2)
C4 Ru2 C1 63.1(2)
C5 Ru2 C2 63.6(3)
C3 Ru2 C2 36.5(2)
C4 Ru2 C2 62.2(2)
C1 Ru2 C2 37.5(3)
C5 Ru2 C24 112.2(2)
C3 Ru2 C24 124.6(2)
C4 Ru2 C24 102.5(2)
C1 Ru2 C24 148.0(3)
C2 Ru2 C24 161.1(2)
C5 Ru2 C25 102.5(2)
C3 Ru2 C25 153.5(2)
C4 Ru2 C25 117.7(2)
C1 Ru2 C25 121.9(2)
C2 Ru2 C25 159.0(2)
C24 Ru2 C25 36.65(18)
C5 Ru2 S1 117.6(2)
C3 Ru2 S1 161.24(16)
C4 Ru2 S1 153.15(18)
C1 Ru2 S1 106.04(17)
C2 Ru2 S1 125.35(16)
C24 Ru2 S1 73.43(14)
C25 Ru2 S1 44.66(13)
C5 Ru2 S2 144.6(2)
C3 Ru2 S2 104.52(17)
C4 Ru2 S2 111.55(16)
C1 Ru2 S2 164.9(2)
C2 Ru2 S2 127.51(19)
C24 Ru2 S2 44.72(13)
C25 Ru2 S2 73.16(13)
S1 Ru2 S2 84.66(4)
C5 Ru2 Ru1 164.9(2)
C3 Ru2 Ru1 126.01(17)
C4 Ru2 Ru1 156.44(17)
C1 Ru2 Ru1 131.30(18)
C2 Ru2 Ru1 115.74(16)
C24 Ru2 Ru1 73.38(12)
C25 Ru2 Ru1 73.16(12)
S1 Ru2 Ru1 49.14(3)
S2 Ru2 Ru1 49.08(3)
C24 S2 Ru1 103.25(18)
C24 S2 Ru2 65.33(16)
Ru1 S2 Ru2 79.94(4)
C25 S1 Ru1 103.15(17)
C25 S1 Ru2 66.13(17)
Ru1 S1 Ru2 80.03(4)
S4 S3 Ru1 101.35(9)
F1 P1 F2 92.4(7)
F1 P1 F3 90.2(7)
F2 P1 F3 177.3(7)
F1 P1 F4 177.0(8)
F2 P1 F4 90.4(7)
F3 P1 F4 87.0(6)
F1 P1 F6 93.2(5)
F2 P1 F6 91.4(3)
F3 P1 F6 89.3(3)
F4 P1 F6 87.9(4)
F1 P1 F5 87.0(5)
F2 P1 F5 89.0(3)
F3 P1 F5 90.2(3)
F4 P1 F5 91.9(4)
F6 P1 F5 179.5(3)
C17 S4 S3 96.2(3)
C23 C24 C25 119.0(5)
C23 C24 S2 121.3(4)
C25 C24 S2 119.6(4)
C23 C24 Ru2 127.0(4)
C25 C24 Ru2 72.4(3)
S2 C24 Ru2 69.95(17)
C26 C25 C24 119.2(5)
C26 C25 S1 121.6(4)
C24 C25 S1 119.0(4)
C26 C25 Ru2 127.9(4)
C24 C25 Ru2 70.9(3)
S1 C25 Ru2 69.21(17)
C22 C23 C24 119.4(6)
C15 C11 C12 106.4(5)
C15 C11 C16 126.8(6)
C12 C11 C16 126.7(6)
C15 C11 Ru1 71.1(3)
C12 C11 Ru1 71.8(3)
C16 C11 Ru1 125.2(4)
C3 C2 C1 107.1(6)
C3 C2 C7 126.3(7)
C1 C2 C7 125.6(7)
C3 C2 Ru2 69.3(3)
C1 C2 Ru2 69.6(3)
C7 C2 Ru2 134.5(4)
C2 C3 C4 110.1(6)
C2 C3 C8 124.9(6)
C4 C3 C8 124.8(6)
C2 C3 Ru2 74.2(3)
C4 C3 Ru2 71.1(3)
C8 C3 Ru2 124.8(4)
C21 C26 C25 119.9(6)
C13 C12 C11 109.9(5)
C13 C12 C17 125.4(7)
C11 C12 C17 124.7(7)
C13 C12 Ru1 72.9(3)
C11 C12 Ru1 70.6(3)
C17 C12 Ru1 122.6(4)
C3 C4 C5 108.4(6)
C3 C4 C9 125.3(6)
C5 C4 C9 126.2(6)
C3 C4 Ru2 71.5(3)
C5 C4 Ru2 70.4(3)
C9 C4 Ru2 127.5(4)
C11 C15 C14 108.2(6)
C11 C15 C20 124.7(7)
C14 C15 C20 126.9(7)
C11 C15 Ru1 71.7(3)
C14 C15 Ru1 72.8(3)
C20 C15 Ru1 125.2(5)
C23 C22 C21 121.6(6)
C12 C13 C14 107.5(6)
C12 C13 C18 125.5(8)
C14 C13 C18 126.7(8)
C12 C13 Ru1 70.9(3)
C14 C13 Ru1 71.4(3)
C18 C13 Ru1 128.2(5)
C5 C1 C2 108.2(5)
C5 C1 C6 125.8(8)
C2 C1 C6 125.9(8)
C5 C1 Ru2 69.4(3)
C2 C1 Ru2 72.9(3)
C6 C1 Ru2 126.8(5)
C1 C5 C4 106.1(6)
C1 C5 C10 128.3(8)
C4 C5 C10 125.2(7)
C1 C5 Ru2 72.1(3)
C4 C5 Ru2 71.3(3)
C10 C5 Ru2 126.8(5)
C13 C14 C15 108.0(6)
C13 C14 C19 124.8(8)
C15 C14 C19 126.8(8)
C13 C14 Ru1 72.1(3)
C15 C14 Ru1 69.7(3)
C19 C14 Ru1 129.6(5)
C26 C21 C22 120.9(6)
C12 C17 S4 110.6(4)

loop_
_geom_bond_atom_site_label_1
_geom_bond_atom_site_label_2
_geom_bond_distance
Ru1 C15 2.200(5)
Ru1 C11 2.208(5)
Ru1 C12 2.223(5)
Ru1 C14 2.240(6)
Ru1 C13 2.249(6)
Ru1 S2 2.2782(13)
Ru1 S1 2.2799(13)
Ru1 S3 2.3689(14)
Ru1 Ru2 2.9689(5)
Ru2 C5 2.172(6)
Ru2 C3 2.190(5)
Ru2 C4 2.184(5)
Ru2 C1 2.208(5)
Ru2 C2 2.251(5)
Ru2 C24 2.266(5)
Ru2 C25 2.286(5)
Ru2 S1 2.3370(13)
Ru2 S2 2.3428(13)
S2 C24 1.755(5)
S1 C25 1.757(5)
S3 S4 2.029(2)
P1 F1 1.483(7)
P1 F2 1.505(6)
P1 F3 1.526(6)
P1 F4 1.521(7)
P1 F6 1.564(5)
P1 F5 1.572(5)
S4 C17 1.817(7)
C24 C23 1.419(7)
C24 C25 1.431(7)
C25 C26 1.415(7)
C23 C22 1.356(9)
C11 C15 1.406(9)
C11 C12 1.428(8)
C11 C16 1.486(9)
C2 C3 1.392(8)
C2 C1 1.433(10)
C2 C7 1.502(10)
C3 C4 1.403(9)
C3 C8 1.516(10)
C26 C21 1.353(9)
C12 C13 1.387(9)
C12 C17 1.519(9)
C4 C5 1.428(9)
C4 C9 1.498(9)
C15 C14 1.428(10)
C15 C20 1.503(9)
C22 C21 1.405(10)
C13 C14 1.409(10)
C13 C18 1.510(10)
C1 C5 1.447(10)
C1 C6 1.500(9)
C5 C10 1.483(11)
C14 C19 1.513(10)
